data_2224804
loop_
_publ_author_name
'Gainsford, Graeme J.'
'Mason, Jennifer M.'
'Gulab, Shivali A.'

_publ_section_title
;
 7-Benzyloxymethyl-9-bromo-6-chloro-9-deazapurine
;
_journal_coeditor_code WN2368
_journal_issue 1
_journal_name_full 'Acta Crystallographica Section E'
_journal_page_first o138
_journal_paper_doi 10.1107/S1600536809050879
_journal_volume 66
_journal_year 2010
_chemical_formula_iupac 'C14 H11 Br Cl N3 O'
_chemical_formula_moiety 'C14 H11 Br Cl N3 O'
_chemical_formula_sum 'C14 H11 Br Cl N3 O'
_chemical_formula_weight 352.62
_chemical_name_common
;
7-Benzyloxymethyl-9-bromo-6-chloro-9-deazapurine
;
_chemical_name_systematic
;
5-Benzyloxymethyl-7-bromo-4-chloro-5H-pyrrolo[3,2-d]pyrimidine
;
_space_group_IT_number 2
_symmetry_cell_setting triclinic
_symmetry_space_group_name_Hall '-P 1'
_symmetry_space_group_name_H-M 'P -1'
_atom_sites_solution_hydrogens geom
_atom_sites_solution_primary direct
_atom_sites_solution_secondary difmap
_audit_creation_method SHELXL-97
_cell_angle_alpha 86.111(2)
_cell_angle_beta 84.564(2)
_cell_angle_gamma 89.037(2)
_cell_formula_units_Z 4
_cell_length_a 7.8999(2)
_cell_length_b 11.5023(4)
_cell_length_c 15.5571(5)
_cell_measurement_reflns_used 7237
_cell_measurement_temperature 118(2)
_cell_measurement_theta_max 28.21
_cell_measurement_theta_min 2.28
_cell_volume 1403.95(8)
_computing_cell_refinement 'SAINT (Bruker, 2005)'
_computing_data_collection 'APEX2 (Bruker, 2005)'
_computing_data_reduction 'SAINT and SADABS (Bruker, 2005)'
_computing_molecular_graphics 'ORTEP-3 (Farrugia, 1997) and PLATON (Spek, 2009)'
_computing_publication_material 'SHELXL97 (Sheldrick, 2008) and PLATON (Spek, 2009)'
_computing_structure_refinement 'SHELXL97 (Sheldrick, 2008)'
_computing_structure_solution 'SHELXS97 (Sheldrick, 2008)'
_diffrn_ambient_temperature 118(2)
_diffrn_detector_area_resol_mean 8.333
_diffrn_measured_fraction_theta_full 0.965
_diffrn_measured_fraction_theta_max 0.965
_diffrn_measurement_device_type 'Bruker APEXII CCD'
_diffrn_measurement_method '\f and \w scans'
_diffrn_radiation_monochromator graphite
_diffrn_radiation_source 'fine-focus sealed tube'
_diffrn_radiation_type MoK\a
_diffrn_radiation_wavelength 0.71073
_diffrn_reflns_av_R_equivalents 0.0596
_diffrn_reflns_av_sigmaI/netI 0.0647
_diffrn_reflns_limit_h_max 11
_diffrn_reflns_limit_h_min -11
_diffrn_reflns_limit_k_max 17
_diffrn_reflns_limit_k_min -17
_diffrn_reflns_limit_l_max 23
_diffrn_reflns_limit_l_min -23
_diffrn_reflns_number 40101
_diffrn_reflns_theta_full 32.00
_diffrn_reflns_theta_max 32.00
_diffrn_reflns_theta_min 2.79
_diffrn_standards_decay_% 0
_diffrn_standards_number 0
_exptl_absorpt_coefficient_mu 3.116
_exptl_absorpt_correction_T_max 0.7466
_exptl_absorpt_correction_T_min 0.6062
_exptl_absorpt_correction_type multi-scan
_exptl_absorpt_process_details '(Blessing, 1995)'
_exptl_crystal_colour colourless
_exptl_crystal_density_diffrn 1.668
_exptl_crystal_density_method 'not measured'
_exptl_crystal_description plate
_exptl_crystal_F_000 704
_exptl_crystal_size_max 0.41
_exptl_crystal_size_mid 0.21
_exptl_crystal_size_min 0.02
_refine_diff_density_max 0.535
_refine_diff_density_min -0.445
_refine_ls_extinction_method none
_refine_ls_goodness_of_fit_ref 1.006
_refine_ls_hydrogen_treatment constr
_refine_ls_matrix_type full
_refine_ls_number_parameters 361
_refine_ls_number_reflns 9403
_refine_ls_number_restraints 0
_refine_ls_restrained_S_all 1.006
_refine_ls_R_factor_all 0.0764
_refine_ls_R_factor_gt 0.0385
_refine_ls_shift/su_max 0.002
_refine_ls_shift/su_mean 0.000
_refine_ls_structure_factor_coef Fsqd
_refine_ls_weighting_details 'calc w=1/[\s^2^(Fo^2^)+(0.0269P)^2^+0.5143P] where P=(Fo^2^+2Fc^2^)/3'
_refine_ls_weighting_scheme calc
_refine_ls_wR_factor_gt 0.0690
_refine_ls_wR_factor_ref 0.0806
_reflns_number_gt 6435
_reflns_number_total 9403
_reflns_threshold_expression I>2sigma(I)
_cod_data_source_file wn2368.cif
_cod_data_source_block I
_cod_depositor_comments
;
The following automatic conversions were performed:
'_symmetry_cell_setting' value 'Triclinic' changed to 'triclinic'
according to '/home/saulius/struct/CIF-dictionaries/cif_core.dic'
dictionary named 'cif_core.dic' version 2.4.1 from
2010-06-29.

'_geom_torsion_publ_flag' value 'Y' changed to 'y' according
to '/home/saulius/struct/CIF-dictionaries/cif_core.dic' dictionary named
'cif_core.dic' version 2.4.1 from 2010-06-29 (4 times).

Automatic conversion script
Id: cif_fix_enum 1527 2010-12-29 10:47:43Z saulius 

The following automatic conversions were performed:

'_symmetry_cell_setting' value 'Triclinic' changed to 'triclinic'
according to /home/saulius/struct/CIF-dictionaries/cif_core.dic
dictionary named 'cif_core.dic' version 2.4.1 from
2010-06-29.

'_geom_torsion_publ_flag' value 'Y' changed to 'y'
according to /home/saulius/struct/CIF-dictionaries/cif_core.dic
dictionary named 'cif_core.dic' version 2.4.1 from 2010-06-29 (4
times).

Automatic conversion script
Id: cif_fix_values 1715 2011-07-08 13:25:40Z adriana 
;
_cod_database_code 2224804
_cod_database_fobs_code 2224804

loop_
_symmetry_equiv_pos_as_xyz
'x, y, z'
'-x, -y, -z'

loop_
_atom_site_type_symbol
_atom_site_label
_atom_site_fract_x
_atom_site_fract_y
_atom_site_fract_z
_atom_site_U_iso_or_equiv
_atom_site_adp_type
_atom_site_calc_flag
_atom_site_refinement_flags
_atom_site_occupancy
_atom_site_disorder_assembly
_atom_site_disorder_group
Br Br9 0.07829(3) -0.13291(2) 0.558649(16) 0.02240(6) Uani d . 1 . .
Cl Cl6 0.55993(8) 0.24034(6) 0.75030(4) 0.03239(15) Uani d . 1 . .
N N1 0.6523(2) 0.0585(2) 0.66667(15) 0.0294(5) Uani d . 1 . .
C C2 0.6243(3) -0.0336(3) 0.62176(19) 0.0337(7) Uani d . 1 . .
H H2 0.7222 -0.0760 0.6010 0.040 Uiso calc R 1 . .
N N3 0.4768(2) -0.07252(19) 0.60296(14) 0.0271(5) Uani d . 1 . .
C C4 0.3419(3) -0.0102(2) 0.63424(15) 0.0204(5) Uani d . 1 . .
C C5 0.3551(3) 0.0859(2) 0.68449(15) 0.0194(5) Uani d . 1 . .
C C6 0.5190(3) 0.1184(2) 0.69711(16) 0.0226(5) Uani d . 1 . .
N N7 0.1938(2) 0.12957(17) 0.70536(13) 0.0200(4) Uani d . 1 . .
C C8 0.0815(3) 0.0629(2) 0.66795(15) 0.0207(5) Uani d . 1 . .
H H8 -0.0383 0.0745 0.6720 0.025 Uiso calc R 1 . .
C C9 0.1670(3) -0.0223(2) 0.62432(15) 0.0187(5) Uani d . 1 . .
C C10 0.1459(3) 0.2263(2) 0.75875(16) 0.0244(5) Uani d . 1 . .
H H10A 0.2034 0.2975 0.7321 0.029 Uiso calc R 1 . .
H H10B 0.0218 0.2400 0.7592 0.029 Uiso calc R 1 . .
O O11 0.1867(2) 0.20846(15) 0.84366(11) 0.0265(4) Uani d . 1 . .
C C12 0.0892(4) 0.1195(3) 0.89288(19) 0.0465(8) Uani d . 1 . .
H H12A 0.1187 0.0426 0.8702 0.056 Uiso calc R 1 . .
H H12B -0.0336 0.1344 0.8888 0.056 Uiso calc R 1 . .
C C13 0.1286(4) 0.1199(3) 0.98518(18) 0.0343(6) Uani d . 1 . .
C C14 0.0310(4) 0.1865(2) 1.0417(2) 0.0362(7) Uani d . 1 . .
H H14 -0.0592 0.2333 1.0215 0.043 Uiso calc R 1 . .
C C15 0.0629(4) 0.1861(3) 1.12723(19) 0.0377(7) Uani d . 1 . .
H H15 -0.0061 0.2318 1.1656 0.045 Uiso calc R 1 . .
C C16 0.1938(4) 0.1200(3) 1.1573(2) 0.0395(7) Uani d . 1 . .
H H16 0.2158 0.1200 1.2163 0.047 Uiso calc R 1 . .
C C17 0.2929(4) 0.0539(3) 1.1013(2) 0.0446(8) Uani d . 1 . .
H H17 0.3841 0.0082 1.1215 0.054 Uiso calc R 1 . .
C C18 0.2602(4) 0.0536(3) 1.0156(2) 0.0410(7) Uani d . 1 . .
H H18 0.3289 0.0073 0.9773 0.049 Uiso calc R 1 . .
Br Br9' 0.59248(3) 0.72770(2) 0.500913(16) 0.02152(6) Uani d . 1 . .
Cl Cl6' 1.15241(7) 0.36355(6) 0.28870(4) 0.02845(14) Uani d . 1 . .
N N1' 1.2108(2) 0.54047(18) 0.37585(13) 0.0228(4) Uani d . 1 . .
C C2' 1.1644(3) 0.6305(2) 0.42386(17) 0.0257(5) Uani d . 1 . .
H H2' 1.2547 0.6744 0.4411 0.031 Uiso calc R 1 . .
N N3' 1.0089(2) 0.66584(18) 0.45013(13) 0.0223(4) Uani d . 1 . .
C C4' 0.8857(3) 0.6018(2) 0.42261(15) 0.0182(5) Uani d . 1 . .
C C5' 0.9182(3) 0.5069(2) 0.37055(14) 0.0175(4) Uani d . 1 . .
C C6' 1.0881(3) 0.4791(2) 0.34985(15) 0.0197(5) Uani d . 1 . .
N N7' 0.7642(2) 0.46355(17) 0.35311(12) 0.0190(4) Uani d . 1 . .
C C8' 0.6378(3) 0.5300(2) 0.39368(15) 0.0199(5) Uani d . 1 . .
H H8' 0.5194 0.5186 0.3921 0.024 Uiso calc R 1 . .
C C9' 0.7066(3) 0.6140(2) 0.43611(15) 0.0190(5) Uani d . 1 . .
C C10' 0.7317(3) 0.3645(2) 0.30284(16) 0.0225(5) Uani d . 1 . .
H H10C 0.8014 0.2971 0.3222 0.027 Uiso calc R 1 . .
H H10D 0.6107 0.3427 0.3150 0.027 Uiso calc R 1 . .
O O11' 0.76778(19) 0.38677(15) 0.21388(11) 0.0250(4) Uani d . 1 . .
C C12' 0.6421(3) 0.4559(3) 0.17201(17) 0.0320(6) Uani d . 1 . .
H H12C 0.6546 0.5392 0.1820 0.038 Uiso calc R 1 . .
H H12D 0.5264 0.4312 0.1953 0.038 Uiso calc R 1 . .
C C13' 0.6698(3) 0.4377(2) 0.07720(17) 0.0271(6) Uani d . 1 . .
C C14' 0.5969(3) 0.3438(3) 0.04404(19) 0.0361(7) Uani d . 1 . .
H H14' 0.5247 0.2928 0.0810 0.043 Uiso calc R 1 . .
C C15' 0.6289(4) 0.3240(3) -0.04277(19) 0.0408(7) Uani d . 1 . .
H H15' 0.5790 0.2592 -0.0652 0.049 Uiso calc R 1 . .
C C16' 0.7331(3) 0.3979(3) -0.09698(19) 0.0371(7) Uani d . 1 . .
H H16' 0.7555 0.3842 -0.1565 0.045 Uiso calc R 1 . .
C C17' 0.8045(4) 0.4920(3) -0.06387(19) 0.0397(7) Uani d . 1 . .
H H17' 0.8758 0.5434 -0.1008 0.048 Uiso calc R 1 . .
C C18' 0.7726(3) 0.5115(3) 0.02262(18) 0.0357(7) Uani d . 1 . .
H H18' 0.8221 0.5766 0.0448 0.043 Uiso calc R 1 . .

loop_
_atom_site_aniso_label
_atom_site_aniso_U_11
_atom_site_aniso_U_22
_atom_site_aniso_U_33
_atom_site_aniso_U_12
_atom_site_aniso_U_13
_atom_site_aniso_U_23
Br9 0.01902(11) 0.02210(13) 0.02763(14) -0.00162(8) -0.00850(9) -0.00370(10)
Cl6 0.0302(3) 0.0355(4) 0.0336(4) -0.0109(3) -0.0062(3) -0.0109(3)
N1 0.0160(9) 0.0408(14) 0.0332(13) -0.0029(8) -0.0051(8) -0.0111(11)
C2 0.0144(11) 0.0463(18) 0.0423(18) 0.0040(10) -0.0035(10) -0.0164(14)
N3 0.0163(9) 0.0343(13) 0.0323(13) 0.0021(8) -0.0042(8) -0.0107(10)
C4 0.0173(10) 0.0242(13) 0.0198(13) -0.0013(8) -0.0034(8) 0.0004(10)
C5 0.0167(10) 0.0251(13) 0.0166(12) -0.0010(8) -0.0030(8) -0.0005(10)
C6 0.0216(11) 0.0289(14) 0.0182(12) -0.0054(9) -0.0058(9) -0.0025(10)
N7 0.0170(9) 0.0223(11) 0.0213(11) 0.0000(7) -0.0034(7) -0.0049(8)
C8 0.0149(10) 0.0263(13) 0.0214(13) -0.0008(8) -0.0044(8) -0.0019(10)
C9 0.0174(10) 0.0204(12) 0.0191(12) -0.0024(8) -0.0052(8) -0.0022(9)
C10 0.0272(12) 0.0232(13) 0.0230(14) 0.0031(9) -0.0011(9) -0.0045(11)
O11 0.0326(9) 0.0286(10) 0.0185(9) -0.0086(7) -0.0009(7) -0.0031(8)
C12 0.062(2) 0.051(2) 0.0268(17) -0.0310(16) -0.0012(14) 0.0029(14)
C13 0.0421(15) 0.0349(16) 0.0258(15) -0.0169(12) -0.0013(11) 0.0004(12)
C14 0.0421(16) 0.0290(16) 0.0390(18) -0.0022(12) -0.0110(13) -0.0023(13)
C15 0.0475(17) 0.0343(17) 0.0324(17) -0.0003(13) -0.0042(13) -0.0100(13)
C16 0.0494(17) 0.0420(18) 0.0281(16) -0.0092(14) -0.0097(13) 0.0007(14)
C17 0.0379(16) 0.049(2) 0.047(2) -0.0003(14) -0.0113(14) 0.0032(16)
C18 0.0364(15) 0.0460(19) 0.0393(19) -0.0044(13) 0.0072(13) -0.0086(15)
Br9' 0.01786(10) 0.02498(14) 0.02185(13) 0.00062(8) -0.00097(8) -0.00401(10)
Cl6' 0.0234(3) 0.0316(3) 0.0305(4) 0.0022(2) 0.0014(2) -0.0094(3)
N1' 0.0177(9) 0.0271(12) 0.0235(12) -0.0024(8) -0.0023(7) -0.0005(9)
C2' 0.0148(10) 0.0315(14) 0.0315(15) -0.0057(9) -0.0052(9) -0.0012(11)
N3' 0.0187(9) 0.0254(11) 0.0235(11) -0.0034(8) -0.0044(8) -0.0029(9)
C4' 0.0177(10) 0.0192(12) 0.0178(12) -0.0013(8) -0.0034(8) 0.0009(9)
C5' 0.0166(9) 0.0222(12) 0.0142(11) -0.0025(8) -0.0035(8) -0.0017(9)
C6' 0.0199(10) 0.0236(12) 0.0151(12) 0.0011(9) 0.0007(8) 0.0001(10)
N7' 0.0151(8) 0.0243(11) 0.0187(11) -0.0031(7) -0.0040(7) -0.0045(8)
C8' 0.0122(9) 0.0282(13) 0.0189(12) -0.0001(8) -0.0013(8) 0.0021(10)
C9' 0.0188(10) 0.0224(12) 0.0158(12) -0.0008(8) -0.0014(8) -0.0007(9)
C10' 0.0236(11) 0.0229(13) 0.0219(13) -0.0037(9) -0.0056(9) -0.0037(10)
O11' 0.0226(8) 0.0349(10) 0.0187(9) 0.0060(7) -0.0058(6) -0.0064(8)
C12' 0.0312(13) 0.0412(17) 0.0249(15) 0.0107(11) -0.0078(10) -0.0060(12)
C13' 0.0260(12) 0.0348(15) 0.0219(14) 0.0063(10) -0.0079(10) -0.0055(11)
C14' 0.0411(15) 0.0394(17) 0.0282(16) -0.0068(12) -0.0063(12) 0.0005(13)
C15' 0.0510(17) 0.0438(19) 0.0299(17) -0.0083(14) -0.0098(13) -0.0089(14)
C16' 0.0405(15) 0.0497(19) 0.0226(15) 0.0026(13) -0.0079(11) -0.0064(13)
C17' 0.0404(16) 0.052(2) 0.0272(16) -0.0108(13) -0.0059(12) 0.0008(14)
C18' 0.0412(15) 0.0386(17) 0.0294(16) -0.0075(12) -0.0114(12) -0.0052(13)

loop_
_atom_type_symbol
_atom_type_description
_atom_type_scat_dispersion_real
_atom_type_scat_dispersion_imag
_atom_type_scat_source
C C 0.0033 0.0016 'International Tables Vol C Tables 4.2.6.8 and 6.1.1.4'
H H 0.0000 0.0000 'International Tables Vol C Tables 4.2.6.8 and 6.1.1.4'
N N 0.0061 0.0033 'International Tables Vol C Tables 4.2.6.8 and 6.1.1.4'
O O 0.0106 0.0060 'International Tables Vol C Tables 4.2.6.8 and 6.1.1.4'
Br Br -0.2901 2.4595 'International Tables Vol C Tables 4.2.6.8 and 6.1.1.4'
Cl Cl 0.1484 0.1585 'International Tables Vol C Tables 4.2.6.8 and 6.1.1.4'

loop_
_geom_angle_atom_site_label_1
_geom_angle_atom_site_label_2
_geom_angle_atom_site_label_3
_geom_angle_site_symmetry_1
_geom_angle_site_symmetry_3
_geom_angle
_geom_angle_publ_flag
C6 N1 C2 . . 117.6(2) ?
N3 C2 N1 . . 127.8(2) ?
N3 C2 H2 . . 116.1 ?
N1 C2 H2 . . 116.1 ?
C2 N3 C4 . . 113.9(2) ?
N3 C4 C5 . . 123.5(2) ?
N3 C4 C9 . . 130.0(2) ?
C5 C4 C9 . . 106.56(19) ?
N7 C5 C6 . . 135.4(2) ?
N7 C5 C4 . . 108.42(18) ?
C6 C5 C4 . . 116.1(2) ?
N1 C6 C5 . . 121.1(2) ?
N1 C6 Cl6 . . 116.47(17) ?
C5 C6 Cl6 . . 122.42(19) ?
C8 N7 C5 . . 107.50(19) ?
C8 N7 C10 . . 124.96(19) ?
C5 N7 C10 . . 127.53(19) ?
C9 C8 N7 . . 110.16(19) ?
C9 C8 H8 . . 124.9 ?
N7 C8 H8 . . 124.9 ?
C8 C9 C4 . . 107.4(2) ?
C8 C9 Br9 . . 128.03(17) ?
C4 C9 Br9 . . 124.56(18) ?
O11 C10 N7 . . 113.9(2) ?
O11 C10 H10A . . 108.8 ?
N7 C10 H10A . . 108.8 ?
O11 C10 H10B . . 108.8 ?
N7 C10 H10B . . 108.8 ?
H10A C10 H10B . . 107.7 ?
C10 O11 C12 . . 113.6(2) ?
O11 C12 C13 . . 108.2(2) ?
O11 C12 H12A . . 110.1 ?
C13 C12 H12A . . 110.1 ?
O11 C12 H12B . . 110.1 ?
C13 C12 H12B . . 110.1 ?
H12A C12 H12B . . 108.4 ?
C14 C13 C18 . . 118.8(3) ?
C14 C13 C12 . . 119.8(3) ?
C18 C13 C12 . . 121.4(3) ?
C15 C14 C13 . . 120.7(3) ?
C15 C14 H14 . . 119.7 ?
C13 C14 H14 . . 119.7 ?
C16 C15 C14 . . 120.4(3) ?
C16 C15 H15 . . 119.8 ?
C14 C15 H15 . . 119.8 ?
C15 C16 C17 . . 119.3(3) ?
C15 C16 H16 . . 120.3 ?
C17 C16 H16 . . 120.3 ?
C16 C17 C18 . . 120.3(3) ?
C16 C17 H17 . . 119.9 ?
C18 C17 H17 . . 119.9 ?
C13 C18 C17 . . 120.5(3) ?
C13 C18 H18 . . 119.8 ?
C17 C18 H18 . . 119.8 ?
C6' N1' C2' . . 117.19(19) ?
N3' C2' N1' . . 128.2(2) ?
N3' C2' H2' . . 115.9 ?
N1' C2' H2' . . 115.9 ?
C2' N3' C4' . . 113.4(2) ?
N3' C4' C5' . . 123.7(2) ?
N3' C4' C9' . . 129.7(2) ?
C5' C4' C9' . . 106.58(19) ?
N7' C5' C6' . . 135.8(2) ?
N7' C5' C4' . . 108.19(18) ?
C6' C5' C4' . . 116.05(19) ?
N1' C6' C5' . . 121.4(2) ?
N1' C6' Cl6' . . 115.92(17) ?
C5' C6' Cl6' . . 122.65(18) ?
C8' N7' C5' . . 107.52(19) ?
C8' N7' C10' . . 123.80(18) ?
C5' N7' C10' . . 128.67(19) ?
C9' C8' N7' . . 110.33(19) ?
C9' C8' H8' . . 124.8 ?
N7' C8' H8' . . 124.8 ?
C8' C9' C4' . . 107.4(2) ?
C8' C9' Br9' . . 127.83(17) ?
C4' C9' Br9' . . 124.78(17) ?
O11' C10' N7' . . 113.58(19) ?
O11' C10' H10C . . 108.9 ?
N7' C10' H10C . . 108.9 ?
O11' C10' H10D . . 108.9 ?
N7' C10' H10D . . 108.9 ?
H10C C10' H10D . . 107.7 ?
C10' O11' C12' . . 115.05(18) ?
O11' C12' C13' . . 107.2(2) ?
O11' C12' H12C . . 110.3 ?
C13' C12' H12C . . 110.3 ?
O11' C12' H12D . . 110.3 ?
C13' C12' H12D . . 110.3 ?
H12C C12' H12D . . 108.5 ?
C18' C13' C14' . . 119.2(3) ?
C18' C13' C12' . . 120.5(2) ?
C14' C13' C12' . . 120.2(3) ?
C15' C14' C13' . . 120.2(3) ?
C15' C14' H14' . . 119.9 ?
C13' C14' H14' . . 119.9 ?
C16' C15' C14' . . 120.3(3) ?
C16' C15' H15' . . 119.9 ?
C14' C15' H15' . . 119.9 ?
C17' C16' C15' . . 119.4(3) ?
C17' C16' H16' . . 120.3 ?
C15' C16' H16' . . 120.3 ?
C18' C17' C16' . . 120.2(3) ?
C18' C17' H17' . . 119.9 ?
C16' C17' H17' . . 119.9 ?
C13' C18' C17' . . 120.7(3) ?
C13' C18' H18' . . 119.7 ?
C17' C18' H18' . . 119.7 ?

loop_
_geom_bond_atom_site_label_1
_geom_bond_atom_site_label_2
_geom_bond_site_symmetry_2
_geom_bond_distance
_geom_bond_publ_flag
Br9 C9 . 1.870(2) ?
Cl6 C6 . 1.726(2) ?
N1 C6 . 1.316(3) ?
N1 C2 . 1.341(3) ?
C2 N3 . 1.320(3) ?
C2 H2 . 0.9500 ?
N3 C4 . 1.345(3) ?
C4 C5 . 1.407(3) ?
C4 C9 . 1.415(3) ?
C5 N7 . 1.380(3) ?
C5 C6 . 1.390(3) ?
N7 C8 . 1.377(3) ?
N7 C10 . 1.457(3) ?
C8 C9 . 1.363(3) ?
C8 H8 . 0.9500 ?
C10 O11 . 1.390(3) ?
C10 H10A . 0.9900 ?
C10 H10B . 0.9900 ?
O11 C12 . 1.427(3) ?
C12 C13 . 1.498(4) ?
C12 H12A . 0.9900 ?
C12 H12B . 0.9900 ?
C13 C14 . 1.378(4) ?
C13 C18 . 1.380(4) ?
C14 C15 . 1.377(4) ?
C14 H14 . 0.9500 ?
C15 C16 . 1.372(4) ?
C15 H15 . 0.9500 ?
C16 C17 . 1.376(4) ?
C16 H16 . 0.9500 ?
C17 C18 . 1.382(4) ?
C17 H17 . 0.9500 ?
C18 H18 . 0.9500 ?
Br9' C9' . 1.873(2) ?
Cl6' C6' . 1.728(2) ?
N1' C6' . 1.318(3) ?
N1' C2' . 1.344(3) ?
C2' N3' . 1.324(3) ?
C2' H2' . 0.9500 ?
N3' C4' . 1.348(3) ?
C4' C5' . 1.409(3) ?
C4' C9' . 1.417(3) ?
C5' N7' . 1.379(3) ?
C5' C6' . 1.388(3) ?
N7' C8' . 1.379(3) ?
N7' C10' . 1.465(3) ?
C8' C9' . 1.355(3) ?
C8' H8' . 0.9500 ?
C10' O11' . 1.394(3) ?
C10' H10C . 0.9900 ?
C10' H10D . 0.9900 ?
O11' C12' . 1.438(3) ?
C12' C13' . 1.499(4) ?
C12' H12C . 0.9900 ?
C12' H12D . 0.9900 ?
C13' C18' . 1.377(4) ?
C13' C14' . 1.385(4) ?
C14' C15' . 1.384(4) ?
C14' H14' . 0.9500 ?
C15' C16' . 1.381(4) ?
C15' H15' . 0.9500 ?
C16' C17' . 1.380(4) ?
C16' H16' . 0.9500 ?
C17' C18' . 1.378(4) ?
C17' H17' . 0.9500 ?
C18' H18' . 0.9500 ?

loop_
_geom_hbond_atom_site_label_D
_geom_hbond_atom_site_label_H
_geom_hbond_atom_site_label_A
_geom_hbond_site_symmetry_A
_geom_hbond_distance_DH
_geom_hbond_distance_HA
_geom_hbond_distance_DA
_geom_hbond_angle_DHA
_geom_hbond_publ_flag
C2 H2 Br9 1_655 0.95 2.90 3.805(3) 159 y
C8 H8 N1 1_455 0.95 2.46 3.394(3) 166 y
C8' H8' N1' 1_455 0.95 2.48 3.410(3) 166 y
C10' H10C Br9 2_656 0.99 2.78 3.700(2) 156 y
C15 H15 O11' 1_456 0.95 2.60 3.497(4) 158 y
C10 H10A Cg1 2_666 0.99 2.60 3.466(3) 146 y
C14 H14 Cg2 1_456 0.95 2.87 3.794(3) 165 y

loop_
_geom_torsion_atom_site_label_1
_geom_torsion_atom_site_label_2
_geom_torsion_atom_site_label_3
_geom_torsion_atom_site_label_4
_geom_torsion_site_symmetry_1
_geom_torsion_site_symmetry_2
_geom_torsion_site_symmetry_3
_geom_torsion_site_symmetry_4
_geom_torsion
_geom_torsion_publ_flag
C6 N1 C2 N3 . . . . 0.7(5) ?
N1 C2 N3 C4 . . . . -0.4(4) ?
C2 N3 C4 C5 . . . . -1.7(4) ?
C2 N3 C4 C9 . . . . 177.1(3) ?
N3 C4 C5 N7 . . . . 179.8(2) ?
C9 C4 C5 N7 . . . . 0.8(3) ?
N3 C4 C5 C6 . . . . 3.3(4) ?
C9 C4 C5 C6 . . . . -175.7(2) ?
C2 N1 C6 C5 . . . . 1.2(4) ?
C2 N1 C6 Cl6 . . . . -177.1(2) ?
N7 C5 C6 N1 . . . . -178.2(3) ?
C4 C5 C6 N1 . . . . -3.0(4) ?
N7 C5 C6 Cl6 . . . . 0.0(4) ?
C4 C5 C6 Cl6 . . . . 175.20(18) ?
C6 C5 N7 C8 . . . . 174.8(3) ?
C4 C5 N7 C8 . . . . -0.7(3) ?
C6 C5 N7 C10 . . . . -6.7(4) ?
C4 C5 N7 C10 . . . . 177.9(2) ?
C5 N7 C8 C9 . . . . 0.3(3) y
C10 N7 C8 C9 . . . . -178.3(2) ?
N7 C8 C9 C4 . . . . 0.2(3) ?
N7 C8 C9 Br9 . . . . -177.46(17) ?
N3 C4 C9 C8 . . . . -179.5(3) ?
C5 C4 C9 C8 . . . . -0.6(3) ?
N3 C4 C9 Br9 . . . . -1.8(4) ?
C5 C4 C9 Br9 . . . . 177.16(17) ?
C8 N7 C10 O11 . . . . 116.7(2) ?
C5 N7 C10 O11 . . . . -61.7(3) ?
N7 C10 O11 C12 . . . . -68.2(3) y
C10 O11 C12 C13 . . . . -172.6(2) y
O11 C12 C13 C14 . . . . 91.4(3) ?
O11 C12 C13 C18 . . . . -89.4(3) ?
C18 C13 C14 C15 . . . . -0.7(4) ?
C12 C13 C14 C15 . . . . 178.6(3) ?
C13 C14 C15 C16 . . . . 0.7(4) ?
C14 C15 C16 C17 . . . . -0.2(5) ?
C15 C16 C17 C18 . . . . -0.3(5) ?
C14 C13 C18 C17 . . . . 0.2(4) ?
C12 C13 C18 C17 . . . . -179.0(3) ?
C16 C17 C18 C13 . . . . 0.3(5) ?
C6' N1' C2' N3' . . . . 1.0(4) ?
N1' C2' N3' C4' . . . . -1.0(4) ?
C2' N3' C4' C5' . . . . -0.4(3) ?
C2' N3' C4' C9' . . . . -178.8(2) ?
N3' C4' C5' N7' . . . . -178.6(2) ?
C9' C4' C5' N7' . . . . 0.1(3) ?
N3' C4' C5' C6' . . . . 1.7(3) ?
C9' C4' C5' C6' . . . . -179.6(2) ?
C2' N1' C6' C5' . . . . 0.5(3) ?
C2' N1' C6' Cl6' . . . . -179.70(19) ?
N7' C5' C6' N1' . . . . 178.7(2) ?
C4' C5' C6' N1' . . . . -1.7(3) ?
N7' C5' C6' Cl6' . . . . -1.0(4) ?
C4' C5' C6' Cl6' . . . . 178.51(17) ?
C6' C5' N7' C8' . . . . 179.5(3) ?
C4' C5' N7' C8' . . . . -0.1(3) ?
C6' C5' N7' C10' . . . . 0.6(4) ?
C4' C5' N7' C10' . . . . -179.0(2) ?
C5' N7' C8' C9' . . . . 0.1(3) y
C10' N7' C8' C9' . . . . 179.0(2) ?
N7' C8' C9' C4' . . . . 0.0(3) ?
N7' C8' C9' Br9' . . . . 179.70(17) ?
N3' C4' C9' C8' . . . . 178.6(2) ?
C5' C4' C9' C8' . . . . -0.1(3) ?
N3' C4' C9' Br9' . . . . -1.1(4) ?
C5' C4' C9' Br9' . . . . -179.77(17) ?
C8' N7' C10' O11' . . . . 107.8(2) ?
C5' N7' C10' O11' . . . . -73.4(3) ?
N7' C10' O11' C12' . . . . -77.3(2) y
C10' O11' C12' C13' . . . . -161.5(2) y
O11' C12' C13' C18' . . . . -92.3(3) ?
O11' C12' C13' C14' . . . . 85.3(3) ?
C18' C13' C14' C15' . . . . 0.7(4) ?
C12' C13' C14' C15' . . . . -177.0(3) ?
C13' C14' C15' C16' . . . . -0.3(5) ?
C14' C15' C16' C17' . . . . -0.2(5) ?
C15' C16' C17' C18' . . . . 0.3(4) ?
C14' C13' C18' C17' . . . . -0.6(4) ?
C12' C13' C18' C17' . . . . 177.0(3) ?
C16' C17' C18' C13' . . . . 0.1(5) ?
